data_7241703
loop_
_publ_author_name
'Mu\~noz-Castro, Alvaro'
'Wang, Guocang'
'Ponduru, Tharun Teja'
'Dias, H. V. Rasika'

_publ_section_title
;
 Synthesis and characterization of N-heterocyclic carbene-MOEt<sub>2</sub>
 complexes (M = Cu, Ag, Au). Analysis of solvated auxiliary-ligand free
 [(NHC)M]<sup>+</sup> species.
;
_journal_issue 2
_journal_name_full 'Physical chemistry chemical physics : PCCP'
_journal_page_first 1577
_journal_page_last 1583
_journal_paper_doi 10.1039/d0cp05222a
_journal_volume 23
_journal_year 2021
_chemical_formula_moiety 'F6 Sb, C22 H37 Cu N O'
_chemical_formula_sum 'C22 H37 Cu F6 N O Sb'
_chemical_formula_weight 630.81
_space_group_crystal_system monoclinic
_space_group_IT_number 14
_space_group_name_Hall '-P 2ybc'
_space_group_name_H-M_alt 'P 1 21/c 1'
_atom_sites_solution_hydrogens mixed
_atom_sites_solution_primary dual
_audit_creation_date 2019-12-12
_audit_creation_method
;
Olex2 1.2
(compiled 2018.05.29 svn.r3508 for OlexSys, GUI svn.r5506)
;
_audit_update_record
;
2020-07-15 deposited with the CCDC.	2020-11-30 downloaded from the CCDC.
;
_cell_angle_alpha 90
_cell_angle_beta 97.2270(10)
_cell_angle_gamma 90
_cell_formula_units_Z 4
_cell_length_a 8.4439(3)
_cell_length_b 11.1960(4)
_cell_length_c 27.3426(10)
_cell_measurement_reflns_used 9815
_cell_measurement_temperature 100(2)
_cell_measurement_theta_max 33.07
_cell_measurement_theta_min 2.90
_cell_volume 2564.38(16)
_computing_cell_refinement 'SAINT V8.38A (?, 2016)'
_computing_data_reduction 'SAINT V8.38A (?, 2016)'
_computing_molecular_graphics 'Olex2 (Dolomanov et al., 2009)'
_computing_publication_material 'Olex2 (Dolomanov et al., 2009)'
_computing_structure_refinement 'ShelXL (Sheldrick, 2015)'
_computing_structure_solution 'ShelXT (Sheldrick, 2015)'
_diffrn_ambient_temperature 99.99
_diffrn_detector_area_resol_mean 8
_diffrn_measured_fraction_theta_full 0.998
_diffrn_measured_fraction_theta_max 0.999
_diffrn_measurement_device_type 'Bruker D8 Quest with a Photon 100 CMOS detector'
_diffrn_measurement_method '\f and \w scans'
_diffrn_radiation_monochromator graphite
_diffrn_radiation_type MoK\a
_diffrn_radiation_wavelength 0.71073
_diffrn_reflns_av_R_equivalents 0.0219
_diffrn_reflns_av_unetI/netI 0.0185
_diffrn_reflns_Laue_measured_fraction_full 0.998
_diffrn_reflns_Laue_measured_fraction_max 0.999
_diffrn_reflns_limit_h_max 12
_diffrn_reflns_limit_h_min -12
_diffrn_reflns_limit_k_max 15
_diffrn_reflns_limit_k_min -15
_diffrn_reflns_limit_l_max 39
_diffrn_reflns_limit_l_min -39
_diffrn_reflns_number 34846
_diffrn_reflns_point_group_measured_fraction_full 0.998
_diffrn_reflns_point_group_measured_fraction_max 0.999
_diffrn_reflns_theta_full 25.242
_diffrn_reflns_theta_max 30.508
_diffrn_reflns_theta_min 2.896
_diffrn_source 'sealed tube'
_diffrn_standards_number 0
_exptl_absorpt_coefficient_mu 1.940
_exptl_absorpt_correction_T_max 0.3399
_exptl_absorpt_correction_T_min 0.2767
_exptl_absorpt_correction_type multi-scan
_exptl_absorpt_process_details
'SADABS-2016/2 (Bruker,2016/2) was used for absorption correction. wR2(int) was 0.0649 before and 0.0476 after correction. The Ratio of minimum to maximum transmission is 0.8141. The \l/2 correction factor is Not present.'
_exptl_crystal_colour colourless
_exptl_crystal_colour_primary colourless
_exptl_crystal_density_diffrn 1.634
_exptl_crystal_description rods
_exptl_crystal_F_000 1272
_exptl_crystal_size_max 0.32
_exptl_crystal_size_mid 0.28
_exptl_crystal_size_min 0.11
_refine_diff_density_max 0.489
_refine_diff_density_min -0.409
_refine_diff_density_rms 0.076
_refine_ls_extinction_coef 0.00292(14)
_refine_ls_extinction_expression Fc^*^=kFc[1+0.001xFc^2^\l^3^/sin(2\q)]^-1/4^
_refine_ls_extinction_method 'SHELXL-2018/3 (Sheldrick 2018)'
_refine_ls_goodness_of_fit_ref 1.044
_refine_ls_hydrogen_treatment mixed
_refine_ls_matrix_type full
_refine_ls_number_parameters 306
_refine_ls_number_reflns 7793
_refine_ls_number_restraints 0
_refine_ls_restrained_S_all 1.044
_refine_ls_R_factor_all 0.0216
_refine_ls_R_factor_gt 0.0194
_refine_ls_shift/su_max 0.003
_refine_ls_shift/su_mean 0.000
_refine_ls_structure_factor_coef Fsqd
_refine_ls_weighting_details 'w=1/[\s^2^(Fo^2^)+(0.0167P)^2^+1.8825P] where P=(Fo^2^+2Fc^2^)/3'
_refine_ls_weighting_scheme calc
_refine_ls_wR_factor_gt 0.0449
_refine_ls_wR_factor_ref 0.0457
_reflns_Friedel_coverage 0.000
_reflns_number_gt 7314
_reflns_number_total 7793
_reflns_threshold_expression 'I > 2\s(I)'
_cod_data_source_file d0cp05222a2.cif
_cod_data_source_block rad740_0m_a
_cod_depositor_comments 'Adding full bibliography for 7241701--7241703.cif.'
_cod_database_code 7241703
_shelx_shelxl_version_number 2018/3
_shelx_space_group_comment
;
The symmetry employed for this shelxl refinement is uniquely defined
by the following loop, which should always be used as a source of
symmetry information in preference to the above space-group names.
They are only intended as comments.
;
_shelx_estimated_absorpt_t_max 0.815
_shelx_estimated_absorpt_t_min 0.576
_olex2_refinement_description
;
1. Fixed Uiso
 At 1.2 times of:
  All C(H) groups, All C(H,H) groups
 At 1.5 times of:
  All C(H,H,H) groups
2.a Ternary CH refined with riding coordinates:
 C11(H11), C14(H14)
2.b Secondary CH2 refined with riding coordinates:
 C3(H3A,H3B), C19(H19A,H19B), C21(H21A,H21B)
2.c Aromatic/amide H refined with riding coordinates:
 C7(H7), C8(H8), C9(H9)
2.d Idealised Me refined as rotating group:
 C12(H12A,H12B,H12C), C13(H13A,H13B,H13C), C15(H15A,H15B,H15C), C16(H16A,H16B,
 H16C), C17(H17A,H17B,H17C), C18(H18A,H18B,H18C), C20(H20A,H20B,H20C), C22(H22A,
 H22B,H22C)
;
_olex2_submission_special_instructions 'No special instructions were received'

loop_
_space_group_symop_operation_xyz
'x, y, z'
'-x, y+1/2, -z+1/2'
'-x, -y, -z'
'x, -y-1/2, z-1/2'

loop_
_atom_site_label
_atom_site_type_symbol
_atom_site_fract_x
_atom_site_fract_y
_atom_site_fract_z
_atom_site_U_iso_or_equiv
_atom_site_adp_type
_atom_site_occupancy
_atom_site_site_symmetry_order
_atom_site_calc_flag
_atom_site_refinement_flags_posn
_atom_site_refinement_flags_adp
_atom_site_refinement_flags_occupancy
_atom_site_disorder_assembly
_atom_site_disorder_group
Sb Sb 0.06654(2) 0.72073(2) 0.84914(2) 0.01376(3) Uani 1 1 d . . . . .
F1 F 0.24162(12) 0.64833(9) 0.82626(4) 0.0298(2) Uani 1 1 d . . . . .
F2 F 0.10306(11) 0.85799(7) 0.81186(3) 0.02285(17) Uani 1 1 d . . . . .
F3 F 0.19523(12) 0.77873(8) 0.90424(3) 0.02695(19) Uani 1 1 d . . . . .
F4 F 0.02492(12) 0.57909(8) 0.88183(4) 0.0281(2) Uani 1 1 d . . . . .
F5 F -0.06299(13) 0.66160(8) 0.79257(4) 0.0327(2) Uani 1 1 d . . . . .
F6 F -0.11073(11) 0.79570(9) 0.86979(4) 0.0297(2) Uani 1 1 d . . . . .
Cu Cu 0.09910(2) 0.83728(2) 0.65948(2) 0.01308(4) Uani 1 1 d . . . . .
O O 0.06316(15) 0.92161(10) 0.71676(4) 0.0229(2) Uani 1 1 d . . . . .
HA H 0.092(3) 0.896(2) 0.7445(9) 0.045(7) Uiso 1 1 d . . . . .
HB H 0.068(3) 0.989(2) 0.7155(9) 0.037(6) Uiso 1 1 d . . . . .
N N 0.27780(12) 0.70826(9) 0.59747(4) 0.01092(18) Uani 1 1 d . . . . .
C1 C 0.13811(14) 0.75116(11) 0.60340(4) 0.0112(2) Uani 1 1 d . . . . .
C2 C 0.28889(14) 0.64608(11) 0.54838(4) 0.0128(2) Uani 1 1 d . . . . .
C3 C 0.11106(15) 0.63635(12) 0.52834(5) 0.0143(2) Uani 1 1 d . . . . .
H3A H 0.072771 0.553689 0.532109 0.017 Uiso 1 1 calc R . . . .
H3B H 0.094099 0.657632 0.492922 0.017 Uiso 1 1 calc R . . . .
C4 C 0.02010(14) 0.72364(11) 0.55827(4) 0.0122(2) Uani 1 1 d . . . . .
C5 C 0.41848(14) 0.72802(11) 0.63312(4) 0.0115(2) Uani 1 1 d . . . . .
C6 C 0.49993(14) 0.83756(11) 0.63260(4) 0.0124(2) Uani 1 1 d . . . . .
C7 C 0.63851(15) 0.85101(12) 0.66580(5) 0.0158(2) Uani 1 1 d . . . . .
H7 H 0.697576 0.923246 0.665872 0.019 Uiso 1 1 calc R . . . .
C8 C 0.69168(16) 0.76099(12) 0.69867(5) 0.0178(2) Uani 1 1 d . . . . .
H8 H 0.788366 0.770748 0.720140 0.021 Uiso 1 1 calc R . . . .
C9 C 0.60390(16) 0.65690(12) 0.70021(5) 0.0171(2) Uani 1 1 d . . . . .
H9 H 0.638876 0.597323 0.723864 0.021 Uiso 1 1 calc R . . . .
C10 C 0.46501(15) 0.63771(11) 0.66769(5) 0.0132(2) Uani 1 1 d . . . . .
C11 C 0.43897(15) 0.94501(11) 0.60172(5) 0.0141(2) Uani 1 1 d . . . . .
H11 H 0.342981 0.919509 0.578919 0.017 Uiso 1 1 calc R . . . .
C12 C 0.38749(16) 1.04380(12) 0.63546(5) 0.0191(2) Uani 1 1 d . . . . .
H12A H 0.480801 1.072311 0.657284 0.029 Uiso 1 1 calc GR . . . .
H12B H 0.308412 1.011802 0.655325 0.029 Uiso 1 1 calc GR . . . .
H12C H 0.340458 1.110238 0.615283 0.029 Uiso 1 1 calc GR . . . .
C13 C 0.56272(17) 0.99417(13) 0.57051(5) 0.0198(3) Uani 1 1 d . . . . .
H13A H 0.657863 1.019951 0.592193 0.030 Uiso 1 1 calc GR . . . .
H13B H 0.517282 1.062378 0.551110 0.030 Uiso 1 1 calc GR . . . .
H13C H 0.592180 0.931640 0.548252 0.030 Uiso 1 1 calc GR . . . .
C14 C 0.36352(15) 0.52826(12) 0.67454(5) 0.0158(2) Uani 1 1 d . . . . .
H14 H 0.281768 0.520902 0.644885 0.019 Uiso 1 1 calc R . . . .
C15 C 0.27554(19) 0.54700(15) 0.71963(5) 0.0242(3) Uani 1 1 d . . . . .
H15A H 0.353439 0.555239 0.749182 0.036 Uiso 1 1 calc GR . . . .
H15B H 0.206426 0.478179 0.723436 0.036 Uiso 1 1 calc GR . . . .
H15C H 0.210461 0.619578 0.715118 0.036 Uiso 1 1 calc GR . . . .
C16 C 0.46047(18) 0.41222(13) 0.67952(6) 0.0251(3) Uani 1 1 d . . . . .
H16A H 0.521659 0.404539 0.651508 0.038 Uiso 1 1 calc GR . . . .
H16B H 0.387863 0.344049 0.679954 0.038 Uiso 1 1 calc GR . . . .
H16C H 0.533876 0.413872 0.710267 0.038 Uiso 1 1 calc GR . . . .
C17 C 0.38413(16) 0.72462(13) 0.51688(5) 0.0181(2) Uani 1 1 d . . . . .
H17A H 0.332037 0.802649 0.511846 0.027 Uiso 1 1 calc GR . . . .
H17B H 0.388739 0.686205 0.484887 0.027 Uiso 1 1 calc GR . . . .
H17C H 0.492687 0.735367 0.533716 0.027 Uiso 1 1 calc GR . . . .
C18 C 0.36943(17) 0.52417(12) 0.55506(5) 0.0192(3) Uani 1 1 d . . . . .
H18A H 0.477654 0.533840 0.572284 0.029 Uiso 1 1 calc GR . . . .
H18B H 0.374835 0.487905 0.522687 0.029 Uiso 1 1 calc GR . . . .
H18C H 0.307537 0.472455 0.574484 0.029 Uiso 1 1 calc GR . . . .
C19 C -0.01856(16) 0.84342(12) 0.53086(5) 0.0162(2) Uani 1 1 d . . . . .
H19A H -0.056346 0.901469 0.554132 0.019 Uiso 1 1 calc R . . . .
H19B H 0.080803 0.875615 0.520210 0.019 Uiso 1 1 calc R . . . .
C20 C -0.14473(17) 0.83247(13) 0.48579(5) 0.0206(3) Uani 1 1 d . . . . .
H20A H -0.112806 0.770164 0.463833 0.031 Uiso 1 1 calc GR . . . .
H20B H -0.154582 0.908877 0.468185 0.031 Uiso 1 1 calc GR . . . .
H20C H -0.247660 0.811345 0.496467 0.031 Uiso 1 1 calc GR . . . .
C21 C -0.13388(15) 0.67007(12) 0.57407(5) 0.0154(2) Uani 1 1 d . . . . .
H21A H -0.192276 0.733998 0.589290 0.018 Uiso 1 1 calc R . . . .
H21B H -0.202633 0.642339 0.544232 0.018 Uiso 1 1 calc R . . . .
C22 C -0.10744(17) 0.56644(13) 0.61019(6) 0.0221(3) Uani 1 1 d . . . . .
H22A H -0.047913 0.503019 0.595841 0.033 Uiso 1 1 calc GR . . . .
H22B H -0.210887 0.535331 0.617034 0.033 Uiso 1 1 calc GR . . . .
H22C H -0.046496 0.594225 0.640959 0.033 Uiso 1 1 calc GR . . . .

loop_
_atom_site_aniso_label
_atom_site_aniso_U_11
_atom_site_aniso_U_22
_atom_site_aniso_U_33
_atom_site_aniso_U_23
_atom_site_aniso_U_13
_atom_site_aniso_U_12
Sb 0.01763(5) 0.01170(4) 0.01113(4) 0.00114(3) -0.00137(3) 0.00287(3)
F1 0.0340(5) 0.0308(5) 0.0262(5) -0.0003(4) 0.0096(4) 0.0152(4)
F2 0.0373(5) 0.0157(4) 0.0154(4) 0.0031(3) 0.0030(3) -0.0009(3)
F3 0.0358(5) 0.0259(4) 0.0160(4) -0.0037(3) -0.0092(4) 0.0026(4)
F4 0.0327(5) 0.0188(4) 0.0321(5) 0.0125(4) 0.0014(4) 0.0009(4)
F5 0.0464(6) 0.0175(4) 0.0274(5) -0.0007(4) -0.0218(4) -0.0001(4)
F6 0.0238(4) 0.0275(5) 0.0396(5) 0.0075(4) 0.0106(4) 0.0103(4)
Cu 0.01514(7) 0.01391(7) 0.01033(7) -0.00205(5) 0.00212(5) 0.00071(5)
O 0.0424(6) 0.0152(5) 0.0115(4) -0.0004(4) 0.0060(4) 0.0041(4)
N 0.0113(4) 0.0121(4) 0.0090(4) -0.0009(3) 0.0000(3) -0.0009(3)
C1 0.0119(5) 0.0101(5) 0.0113(5) 0.0006(4) 0.0007(4) -0.0015(4)
C2 0.0129(5) 0.0157(5) 0.0098(5) -0.0035(4) 0.0011(4) -0.0003(4)
C3 0.0137(5) 0.0164(5) 0.0124(5) -0.0044(4) -0.0003(4) -0.0017(4)
C4 0.0113(5) 0.0132(5) 0.0116(5) -0.0006(4) -0.0004(4) -0.0012(4)
C5 0.0100(5) 0.0143(5) 0.0098(5) -0.0020(4) -0.0003(4) 0.0002(4)
C6 0.0121(5) 0.0137(5) 0.0111(5) -0.0014(4) 0.0006(4) -0.0005(4)
C7 0.0143(5) 0.0166(6) 0.0157(5) -0.0018(4) -0.0012(4) -0.0023(4)
C8 0.0149(5) 0.0195(6) 0.0173(6) -0.0002(5) -0.0043(5) -0.0002(5)
C9 0.0180(6) 0.0180(6) 0.0143(5) 0.0021(5) -0.0026(4) 0.0019(5)
C10 0.0137(5) 0.0137(5) 0.0121(5) 0.0004(4) 0.0013(4) 0.0004(4)
C11 0.0137(5) 0.0141(5) 0.0139(5) 0.0019(4) -0.0015(4) -0.0020(4)
C12 0.0178(6) 0.0149(6) 0.0243(6) -0.0006(5) 0.0007(5) 0.0000(5)
C13 0.0213(6) 0.0218(6) 0.0159(6) 0.0031(5) 0.0011(5) -0.0058(5)
C14 0.0162(5) 0.0147(5) 0.0162(6) 0.0026(4) 0.0006(4) -0.0001(4)
C15 0.0273(7) 0.0282(7) 0.0182(6) 0.0050(5) 0.0068(5) -0.0019(6)
C16 0.0237(7) 0.0162(6) 0.0345(8) 0.0039(6) -0.0005(6) 0.0014(5)
C17 0.0166(6) 0.0252(7) 0.0130(5) -0.0033(5) 0.0035(4) -0.0039(5)
C18 0.0198(6) 0.0194(6) 0.0182(6) -0.0050(5) 0.0018(5) 0.0056(5)
C19 0.0167(6) 0.0150(5) 0.0160(6) 0.0016(4) -0.0016(4) -0.0017(4)
C20 0.0211(6) 0.0220(6) 0.0170(6) 0.0037(5) -0.0038(5) 0.0011(5)
C21 0.0113(5) 0.0168(6) 0.0178(6) -0.0001(5) 0.0007(4) -0.0016(4)
C22 0.0203(6) 0.0194(6) 0.0274(7) 0.0062(5) 0.0056(5) -0.0032(5)

loop_
_atom_type_symbol
_atom_type_description
_atom_type_scat_dispersion_real
_atom_type_scat_dispersion_imag
_atom_type_scat_source
C C 0.0033 0.0016 'International Tables Vol C Tables 4.2.6.8 and 6.1.1.4'
H H 0.0000 0.0000 'International Tables Vol C Tables 4.2.6.8 and 6.1.1.4'
Cu Cu 0.3201 1.2651 'International Tables Vol C Tables 4.2.6.8 and 6.1.1.4'
F F 0.0171 0.0103 'International Tables Vol C Tables 4.2.6.8 and 6.1.1.4'
N N 0.0061 0.0033 'International Tables Vol C Tables 4.2.6.8 and 6.1.1.4'
O O 0.0106 0.0060 'International Tables Vol C Tables 4.2.6.8 and 6.1.1.4'
Sb Sb -0.5866 1.5461 'International Tables Vol C Tables 4.2.6.8 and 6.1.1.4'

loop_
_geom_angle_atom_site_label_1
_geom_angle_atom_site_label_2
_geom_angle_atom_site_label_3
_geom_angle
_geom_angle_site_symmetry_1
_geom_angle_site_symmetry_3
_geom_angle_publ_flag
F1 Sb F2 89.00(4) . . ?
F1 Sb F4 89.79(4) . . ?
F1 Sb F5 88.56(5) . . ?
F1 Sb F6 177.92(4) . . ?
F2 Sb F5 87.73(4) . . ?
F3 Sb F1 90.94(5) . . ?
F3 Sb F2 91.98(4) . . ?
F3 Sb F4 91.99(4) . . ?
F3 Sb F5 179.43(5) . . ?
F3 Sb F6 90.40(5) . . ?
F4 Sb F2 175.87(4) . . ?
F4 Sb F5 88.29(4) . . ?
F6 Sb F2 89.37(4) . . ?
F6 Sb F4 91.75(4) . . ?
F6 Sb F5 90.09(5) . . ?
C1 Cu O 178.70(5) . . ?
Cu O HA 122.2(17) . . ?
Cu O HB 116.6(18) . . ?
HA O HB 112(2) . . ?
C1 N C2 115.76(10) . . ?
C1 N C5 122.42(10) . . ?
C5 N C2 121.56(10) . . ?
N C1 Cu 123.12(9) . . ?
N C1 C4 109.66(10) . . ?
C4 C1 Cu 127.20(9) . . ?
N C2 C3 100.42(9) . . ?
N C2 C17 109.16(10) . . ?
N C2 C18 112.26(10) . . ?
C17 C2 C3 113.56(11) . . ?
C18 C2 C3 112.35(11) . . ?
C18 C2 C17 108.90(11) . . ?
C2 C3 H3A 110.3 . . ?
C2 C3 H3B 110.3 . . ?
C2 C3 C4 107.21(10) . . ?
H3A C3 H3B 108.5 . . ?
C4 C3 H3A 110.3 . . ?
C4 C3 H3B 110.3 . . ?
C1 C4 C3 103.92(10) . . ?
C1 C4 C19 107.11(10) . . ?
C1 C4 C21 109.98(10) . . ?
C3 C4 C19 112.37(10) . . ?
C3 C4 C21 113.36(10) . . ?
C21 C4 C19 109.76(10) . . ?
C6 C5 N 118.97(11) . . ?
C10 C5 N 118.45(11) . . ?
C10 C5 C6 122.55(11) . . ?
C5 C6 C11 124.27(11) . . ?
C7 C6 C5 117.27(11) . . ?
C7 C6 C11 118.22(11) . . ?
C6 C7 H7 119.4 . . ?
C8 C7 C6 121.30(12) . . ?
C8 C7 H7 119.4 . . ?
C7 C8 H8 120.0 . . ?
C9 C8 C7 120.03(12) . . ?
C9 C8 H8 120.0 . . ?
C8 C9 H9 119.3 . . ?
C8 C9 C10 121.34(12) . . ?
C10 C9 H9 119.3 . . ?
C5 C10 C14 123.25(11) . . ?
C9 C10 C5 117.30(11) . . ?
C9 C10 C14 119.13(11) . . ?
C6 C11 H11 108.1 . . ?
C6 C11 C12 109.71(10) . . ?
C6 C11 C13 112.72(11) . . ?
C12 C11 H11 108.1 . . ?
C13 C11 H11 108.1 . . ?
C13 C11 C12 109.87(11) . . ?
C11 C12 H12A 109.5 . . ?
C11 C12 H12B 109.5 . . ?
C11 C12 H12C 109.5 . . ?
H12A C12 H12B 109.5 . . ?
H12A C12 H12C 109.5 . . ?
H12B C12 H12C 109.5 . . ?
C11 C13 H13A 109.5 . . ?
C11 C13 H13B 109.5 . . ?
C11 C13 H13C 109.5 . . ?
H13A C13 H13B 109.5 . . ?
H13A C13 H13C 109.5 . . ?
H13B C13 H13C 109.5 . . ?
C10 C14 H14 108.0 . . ?
C10 C14 C15 109.07(11) . . ?
C10 C14 C16 113.03(11) . . ?
C15 C14 H14 108.0 . . ?
C15 C14 C16 110.64(12) . . ?
C16 C14 H14 108.0 . . ?
C14 C15 H15A 109.5 . . ?
C14 C15 H15B 109.5 . . ?
C14 C15 H15C 109.5 . . ?
H15A C15 H15B 109.5 . . ?
H15A C15 H15C 109.5 . . ?
H15B C15 H15C 109.5 . . ?
C14 C16 H16A 109.5 . . ?
C14 C16 H16B 109.5 . . ?
C14 C16 H16C 109.5 . . ?
H16A C16 H16B 109.5 . . ?
H16A C16 H16C 109.5 . . ?
H16B C16 H16C 109.5 . . ?
C2 C17 H17A 109.5 . . ?
C2 C17 H17B 109.5 . . ?
C2 C17 H17C 109.5 . . ?
H17A C17 H17B 109.5 . . ?
H17A C17 H17C 109.5 . . ?
H17B C17 H17C 109.5 . . ?
C2 C18 H18A 109.5 . . ?
C2 C18 H18B 109.5 . . ?
C2 C18 H18C 109.5 . . ?
H18A C18 H18B 109.5 . . ?
H18A C18 H18C 109.5 . . ?
H18B C18 H18C 109.5 . . ?
C4 C19 H19A 108.8 . . ?
C4 C19 H19B 108.8 . . ?
H19A C19 H19B 107.7 . . ?
C20 C19 C4 113.77(11) . . ?
C20 C19 H19A 108.8 . . ?
C20 C19 H19B 108.8 . . ?
C19 C20 H20A 109.5 . . ?
C19 C20 H20B 109.5 . . ?
C19 C20 H20C 109.5 . . ?
H20A C20 H20B 109.5 . . ?
H20A C20 H20C 109.5 . . ?
H20B C20 H20C 109.5 . . ?
C4 C21 H21A 108.6 . . ?
C4 C21 H21B 108.6 . . ?
H21A C21 H21B 107.6 . . ?
C22 C21 C4 114.73(11) . . ?
C22 C21 H21A 108.6 . . ?
C22 C21 H21B 108.6 . . ?
C21 C22 H22A 109.5 . . ?
C21 C22 H22B 109.5 . . ?
C21 C22 H22C 109.5 . . ?
H22A C22 H22B 109.5 . . ?
H22A C22 H22C 109.5 . . ?
H22B C22 H22C 109.5 . . ?

loop_
_geom_bond_atom_site_label_1
_geom_bond_atom_site_label_2
_geom_bond_distance
_geom_bond_site_symmetry_2
_geom_bond_publ_flag
Sb F1 1.8619(9) . ?
Sb F2 1.8907(8) . ?
Sb F3 1.8601(9) . ?
Sb F4 1.8752(9) . ?
Sb F5 1.8977(9) . ?
Sb F6 1.8646(9) . ?
Cu O 1.8856(10) . ?
Cu C1 1.8753(12) . ?
O HA 0.82(3) . ?
O HB 0.76(3) . ?
N C1 1.3024(15) . ?
N C2 1.5253(15) . ?
N C5 1.4557(15) . ?
C1 C4 1.5170(16) . ?
C2 C3 1.5362(17) . ?
C2 C17 1.5284(18) . ?
C2 C18 1.5257(18) . ?
C3 H3A 0.9900 . ?
C3 H3B 0.9900 . ?
C3 C4 1.5404(17) . ?
C4 C19 1.5508(18) . ?
C4 C21 1.5421(17) . ?
C5 C6 1.4070(17) . ?
C5 C10 1.4059(17) . ?
C6 C7 1.3960(17) . ?
C6 C11 1.5217(17) . ?
C7 H7 0.9500 . ?
C7 C8 1.3870(18) . ?
C8 H8 0.9500 . ?
C8 C9 1.3846(19) . ?
C9 H9 0.9500 . ?
C9 C10 1.3963(17) . ?
C10 C14 1.5204(18) . ?
C11 H11 1.0000 . ?
C11 C12 1.5376(19) . ?
C11 C13 1.5323(18) . ?
C12 H12A 0.9800 . ?
C12 H12B 0.9800 . ?
C12 H12C 0.9800 . ?
C13 H13A 0.9800 . ?
C13 H13B 0.9800 . ?
C13 H13C 0.9800 . ?
C14 H14 1.0000 . ?
C14 C15 1.5317(19) . ?
C14 C16 1.5324(19) . ?
C15 H15A 0.9800 . ?
C15 H15B 0.9800 . ?
C15 H15C 0.9800 . ?
C16 H16A 0.9800 . ?
C16 H16B 0.9800 . ?
C16 H16C 0.9800 . ?
C17 H17A 0.9800 . ?
C17 H17B 0.9800 . ?
C17 H17C 0.9800 . ?
C18 H18A 0.9800 . ?
C18 H18B 0.9800 . ?
C18 H18C 0.9800 . ?
C19 H19A 0.9900 . ?
C19 H19B 0.9900 . ?
C19 C20 1.5292(18) . ?
C20 H20A 0.9800 . ?
C20 H20B 0.9800 . ?
C20 H20C 0.9800 . ?
C21 H21A 0.9900 . ?
C21 H21B 0.9900 . ?
C21 C22 1.5218(19) . ?
C22 H22A 0.9800 . ?
C22 H22B 0.9800 . ?
C22 H22C 0.9800 . ?
